data_2311795
loop_
_publ_author_name
'Truong, Khai Nghi'
'Merkens, Carina'
'Englert, Ulli'

_publ_section_title
;
 3-(Pyridin-4-yl)acetylacetone: a donor ligand towards mercury(II) halides
 and a versatile linker for complex materials.
;
_journal_coeditor_code BM5094SUP1
_journal_issue 'Pt 5'
_journal_name_full 'Acta crystallographica Section B, Structural science, crystal engineering and materials'
_journal_page_first 981
_journal_page_last 991
_journal_paper_doi 10.1107/S2052520617011118
_journal_volume 73
_journal_year 2017
_chemical_formula_moiety 'C10 H11 Br2 Hg N O2'
_chemical_formula_sum 'C10 H11 Br2 Hg N O2'
_chemical_formula_weight 537.61
_chemical_name_common 2a
_space_group_crystal_system orthorhombic
_space_group_IT_number 61
_space_group_name_Hall '-P 2ac 2ab'
_space_group_name_H-M_alt 'P b c a'
_atom_sites_solution_hydrogens mixed
_audit_creation_method SHELXL-2013
_cell_angle_alpha 90
_cell_angle_beta 90
_cell_angle_gamma 90
_cell_formula_units_Z 8
_cell_length_a 6.8597(5)
_cell_length_b 13.9425(10)
_cell_length_c 26.7054(19)
_cell_measurement_reflns_used 3321
_cell_measurement_temperature 100(2)
_cell_measurement_theta_max 26.20
_cell_measurement_theta_min 2.92
_cell_volume 2554.1(3)
_computing_cell_refinement 'SMART (Bruker, 2001)'
_computing_data_collection 'SMART (Bruker, 2001)'
_computing_data_reduction 'SAINT-Plus (Bruker, 2009)'
_computing_molecular_graphics 'PLATON (Spek, 2009)'
_computing_publication_material 'SHELXL2013 (Sheldrick, 2015)'
_computing_structure_refinement 'SHELXL2013 (Sheldrick, 2015)'
_computing_structure_solution 'SHELXS2013 (Sheldrick, 2008)'
_diffrn_ambient_temperature 100(2)
_diffrn_measured_fraction_theta_full 0.999
_diffrn_measured_fraction_theta_max 0.989
_diffrn_measurement_device_type 'CCD area detector'
_diffrn_measurement_method '/w scans'
_diffrn_radiation_monochromator 'multilayer optics'
_diffrn_radiation_source microsource
_diffrn_radiation_type MoK\a
_diffrn_radiation_wavelength 0.71073
_diffrn_reflns_av_R_equivalents 0.0759
_diffrn_reflns_av_unetI/netI 0.0392
_diffrn_reflns_Laue_measured_fraction_full 0.999
_diffrn_reflns_Laue_measured_fraction_max 0.989
_diffrn_reflns_limit_h_max 9
_diffrn_reflns_limit_h_min -9
_diffrn_reflns_limit_k_max 19
_diffrn_reflns_limit_k_min -19
_diffrn_reflns_limit_l_max 37
_diffrn_reflns_limit_l_min -37
_diffrn_reflns_number 35990
_diffrn_reflns_point_group_measured_fraction_full 0.999
_diffrn_reflns_point_group_measured_fraction_max 0.989
_diffrn_reflns_theta_full 28.500
_diffrn_reflns_theta_max 30.366
_diffrn_reflns_theta_min 2.922
_exptl_absorpt_coefficient_mu 18.294
_exptl_absorpt_correction_T_max 0.6099
_exptl_absorpt_correction_T_min 0.2620
_exptl_absorpt_correction_type multi-scan
_exptl_absorpt_process_details SADABS
_exptl_crystal_colour colourless
_exptl_crystal_density_diffrn 2.796
_exptl_crystal_description plate
_exptl_crystal_F_000 1952
_exptl_crystal_size_max 0.100
_exptl_crystal_size_mid 0.100
_exptl_crystal_size_min 0.030
_refine_diff_density_max 1.168
_refine_diff_density_min -0.827
_refine_diff_density_rms 0.205
_refine_ls_extinction_method none
_refine_ls_goodness_of_fit_ref 1.080
_refine_ls_hydrogen_treatment mixed
_refine_ls_matrix_type full
_refine_ls_number_parameters 151
_refine_ls_number_reflns 3800
_refine_ls_number_restraints 0
_refine_ls_restrained_S_all 1.080
_refine_ls_R_factor_all 0.0419
_refine_ls_R_factor_gt 0.0289
_refine_ls_shift/su_max 0.001
_refine_ls_shift/su_mean 0.000
_refine_ls_structure_factor_coef Fsqd
_refine_ls_weighting_details
;
 w=1/[\s^2^(Fo^2^)+(0.0130P)^2^+0.1177P]
 where P=(Fo^2^+2Fc^2^)/3
;
_refine_ls_weighting_scheme calc
_refine_ls_wR_factor_gt 0.0471
_refine_ls_wR_factor_ref 0.0511
_reflns_Friedel_coverage 0.000
_reflns_number_gt 3154
_reflns_number_total 3800
_reflns_threshold_expression 'I > 2\s(I)'
_cod_data_source_file bm5094sup1.cif
_cod_data_source_block 2
_cod_database_code 2311795
_shelx_space_group_comment
;
The symmetry employed for this shelxl refinement is uniquely defined
by the following loop, which should always be used as a source of
symmetry information in preference to the above space-group names.
They are only intended as comments.
;
_shelx_estimated_absorpt_t_min 0.262
_shelx_estimated_absorpt_t_max 0.610
_shelxl_version_number 2013-2

loop_
_space_group_symop_operation_xyz
'x, y, z'
'-x+1/2, -y, z+1/2'
'x+1/2, -y+1/2, -z'
'-x, y+1/2, -z+1/2'
'-x, -y, -z'
'x-1/2, y, -z-1/2'
'-x-1/2, y-1/2, z'
'x, -y-1/2, z-1/2'

loop_
_atom_site_label
_atom_site_type_symbol
_atom_site_fract_x
_atom_site_fract_y
_atom_site_fract_z
_atom_site_U_iso_or_equiv
_atom_site_adp_type
_atom_site_occupancy
_atom_site_site_symmetry_order
_atom_site_calc_flag
_atom_site_refinement_flags_posn
_atom_site_refinement_flags_adp
Hg1 Hg 1.23641(2) 0.52333(2) 0.20950(2) 0.01584(5) Uani 1 1 d . .
Br1 Br 1.07768(6) 0.45573(3) 0.29989(2) 0.01673(9) Uani 1 1 d . .
Br2 Br 1.04071(6) 0.67071(3) 0.19690(2) 0.02201(10) Uani 1 1 d . .
O1 O 0.4768(5) 0.1583(2) 0.02973(12) 0.0257(7) Uani 1 1 d . .
H1O H 0.662(7) 0.076(4) 0.022(2) 0.040(19) Uiso 1 1 d . .
O2 O 0.7592(5) 0.0528(2) 0.03017(13) 0.0234(7) Uani 1 1 d . .
N1 N 1.0653(5) 0.4059(2) 0.16406(13) 0.0137(7) Uani 1 1 d . .
C1 C 0.4562(7) 0.3069(3) 0.07225(18) 0.0253(11) Uani 1 1 d . .
H1A H 0.4990 0.3610 0.0516 0.038 Uiso 1 1 calc R U
H1B H 0.4825 0.3210 0.1076 0.038 Uiso 1 1 calc R U
H1C H 0.3161 0.2967 0.0675 0.038 Uiso 1 1 calc R U
C2 C 0.5645(6) 0.2188(3) 0.05719(16) 0.0181(9) Uani 1 1 d . .
C3 C 0.7610(6) 0.1996(3) 0.07382(15) 0.0161(9) Uani 1 1 d . .
C4 C 0.8498(6) 0.1149(3) 0.05929(16) 0.0169(9) Uani 1 1 d . .
C5 C 1.0506(7) 0.0849(3) 0.07293(17) 0.0231(10) Uani 1 1 d . .
H5A H 1.0444 0.0339 0.0982 0.035 Uiso 1 1 calc R U
H5B H 1.1219 0.1399 0.0865 0.035 Uiso 1 1 calc R U
H5C H 1.1178 0.0609 0.0431 0.035 Uiso 1 1 calc R U
C6 C 0.8647(6) 0.2708(3) 0.10596(15) 0.0134(8) Uani 1 1 d . .
C7 C 0.9319(6) 0.2485(3) 0.15347(16) 0.0162(9) Uani 1 1 d . .
H7 H 0.9094 0.1867 0.1673 0.019 Uiso 1 1 calc R U
C8 C 1.0325(6) 0.3173(3) 0.18068(15) 0.0146(8) Uani 1 1 d . .
H8 H 1.0805 0.3004 0.2129 0.017 Uiso 1 1 calc R U
C9 C 0.9967(6) 0.4288(3) 0.11799(15) 0.0151(8) Uani 1 1 d . .
H9 H 1.0163 0.4921 0.1057 0.018 Uiso 1 1 calc R U
C10 C 0.8994(6) 0.3638(3) 0.08825(16) 0.0157(9) Uani 1 1 d . .
H10 H 0.8559 0.3820 0.0558 0.019 Uiso 1 1 calc R U

loop_
_atom_site_aniso_label
_atom_site_aniso_U_11
_atom_site_aniso_U_22
_atom_site_aniso_U_33
_atom_site_aniso_U_23
_atom_site_aniso_U_13
_atom_site_aniso_U_12
Hg1 0.01448(8) 0.01707(9) 0.01598(8) -0.00112(7) -0.00035(6) 0.00085(6)
Br1 0.01370(19) 0.0223(2) 0.0142(2) 0.00363(17) 0.00067(15) 0.00241(16)
Br2 0.0204(2) 0.0176(2) 0.0281(3) 0.00065(19) -0.00235(18) 0.00368(17)
O1 0.0256(18) 0.0313(19) 0.0203(17) -0.0063(15) -0.0071(14) -0.0071(15)
O2 0.033(2) 0.0150(16) 0.0218(18) -0.0051(13) 0.0036(16) -0.0047(15)
N1 0.0123(16) 0.0137(17) 0.0152(18) -0.0018(14) 0.0006(14) 0.0009(14)
C1 0.024(2) 0.025(3) 0.027(3) 0.000(2) -0.007(2) 0.000(2)
C2 0.020(2) 0.020(2) 0.015(2) -0.0006(18) 0.0010(18) -0.0021(18)
C3 0.022(2) 0.014(2) 0.012(2) -0.0005(16) 0.0002(17) -0.0051(17)
C4 0.023(2) 0.012(2) 0.015(2) -0.0002(17) 0.0025(17) -0.0067(17)
C5 0.031(3) 0.019(2) 0.019(2) -0.0031(19) 0.006(2) 0.003(2)
C6 0.0149(19) 0.012(2) 0.014(2) -0.0032(16) 0.0053(16) 0.0002(16)
C7 0.015(2) 0.013(2) 0.020(2) -0.0028(17) 0.0021(17) 0.0026(16)
C8 0.017(2) 0.014(2) 0.013(2) 0.0016(17) -0.0025(16) 0.0023(16)
C9 0.015(2) 0.012(2) 0.018(2) 0.0020(17) 0.0022(16) -0.0023(16)
C10 0.018(2) 0.018(2) 0.011(2) 0.0015(17) 0.0013(16) 0.0022(17)

loop_
_atom_type_symbol
_atom_type_description
_atom_type_scat_dispersion_real
_atom_type_scat_dispersion_imag
_atom_type_scat_source
C C 0.0033 0.0016 'International Tables Vol C Tables 4.2.6.8 and 6.1.1.4'
H H 0.0000 0.0000 'International Tables Vol C Tables 4.2.6.8 and 6.1.1.4'
Br Br -0.2901 2.4595 'International Tables Vol C Tables 4.2.6.8 and 6.1.1.4'
Hg Hg -2.3894 9.2266 'International Tables Vol C Tables 4.2.6.8 and 6.1.1.4'
N N 0.0061 0.0033 'International Tables Vol C Tables 4.2.6.8 and 6.1.1.4'
O O 0.0106 0.0060 'International Tables Vol C Tables 4.2.6.8 and 6.1.1.4'

loop_
_geom_angle_atom_site_label_1
_geom_angle_atom_site_label_2
_geom_angle_atom_site_label_3
_geom_angle
_geom_angle_site_symmetry_1
_geom_angle_site_symmetry_3
N1 Hg1 Br2 103.70(8) . .
N1 Hg1 Br1 98.68(8) . 6_656
Br2 Hg1 Br1 142.653(16) . 6_656
N1 Hg1 Br1 90.95(8) . .
Br2 Hg1 Br1 100.656(15) . .
Br1 Hg1 Br1 108.536(14) 6_656 .
Hg1 Br1 Hg1 98.511(14) 6_556 .
C8 N1 C9 117.5(3) . .
C8 N1 Hg1 123.9(3) . .
C9 N1 Hg1 118.6(3) . .
O1 C2 C3 119.8(4) . .
O1 C2 C1 117.9(4) . .
C3 C2 C1 122.3(4) . .
C4 C3 C2 118.8(4) . .
C4 C3 C6 121.2(4) . .
C2 C3 C6 119.9(4) . .
O2 C4 C3 121.2(4) . .
O2 C4 C5 113.3(4) . .
C3 C4 C5 125.5(4) . .
C7 C6 C10 117.4(4) . .
C7 C6 C3 122.4(4) . .
C10 C6 C3 120.2(4) . .
C6 C7 C8 119.3(4) . .
N1 C8 C7 123.5(4) . .
N1 C9 C10 122.5(4) . .
C9 C10 C6 119.8(4) . .

loop_
_geom_bond_atom_site_label_1
_geom_bond_atom_site_label_2
_geom_bond_distance
_geom_bond_site_symmetry_2
Hg1 N1 2.351(3) .
Hg1 Br2 2.4775(5) .
Hg1 Br1 2.5361(5) 6_656
Hg1 Br1 2.8107(5) .
Br1 Hg1 2.5361(5) 6_556
O1 C2 1.269(5) .
O2 C4 1.319(5) .
N1 C8 1.332(5) .
N1 C9 1.355(5) .
C1 C2 1.491(6) .
C2 C3 1.444(6) .
C3 C4 1.384(6) .
C3 C6 1.492(6) .
C4 C5 1.485(6) .
C6 C7 1.385(6) .
C6 C10 1.401(5) .
C7 C8 1.388(5) .
C9 C10 1.378(5) .
